data_4511469
loop_
_publ_author_name
'Tan, Ting-Feng'
'Han, Jie'
'Pang, Mei-Li'
'Song, Hai-Bin'
'Ma, Yu-Xin'
'Meng, Ji-Ben'

_publ_section_title
;
 Achiral Benzoic Acid Derivatives as Chiral Cocrystal Building Blocks in
 Supramolecular Chemistry:&#x2009; Adducts with Organic Amines
;
_journal_issue 5
_journal_name_full 'Crystal Growth &amp; Design'
_journal_page_first 1186
_journal_paper_doi 10.1021/cg060009y
_journal_volume 6
_journal_year 2006
_chemical_formula_moiety 'C10 H9 N2, C7 H4 N2 O6, C7 H3 N2 O6'
_chemical_formula_sum 'C24 H16 N6 O12'
_chemical_formula_weight 580.43
_chemical_name_systematic
; 
 ? 
;
_space_group_IT_number 4
_symmetry_cell_setting monoclinic
_symmetry_space_group_name_Hall 'P 2yb'
_symmetry_space_group_name_H-M 'P 1 21 1'
_atom_sites_solution_hydrogens geom
_atom_sites_solution_primary direct
_atom_sites_solution_secondary difmap
_audit_creation_method SHELXL-97
_cell_angle_alpha 90.00
_cell_angle_beta 91.946(4)
_cell_angle_gamma 90.00
_cell_formula_units_Z 2
_cell_length_a 5.6782(17)
_cell_length_b 21.221(6)
_cell_length_c 10.394(3)
_cell_measurement_reflns_used 1862
_cell_measurement_temperature 293(2)
_cell_measurement_theta_max 21.14
_cell_measurement_theta_min 2.18
_cell_volume 1251.7(6)
_computing_cell_refinement 'Bruker SMART'
_computing_data_collection 'Bruker SMART'
_computing_data_reduction 'Bruker SAINT'
_computing_molecular_graphics 'Bruker SHELXTL'
_computing_publication_material 'Bruker SHELXTL'
_computing_structure_refinement 'SHELXL-97 (Sheldrick, 1997)'
_computing_structure_solution 'SHELXS-97 (Sheldrick, 1990)'
_diffrn_ambient_temperature 293(2)
_diffrn_measured_fraction_theta_full 1.000
_diffrn_measured_fraction_theta_max 1.000
_diffrn_measurement_device_type 'CCD area detector'
_diffrn_measurement_method 'phi and omega scans'
_diffrn_radiation_monochromator graphite
_diffrn_radiation_source 'fine-focus sealed tube'
_diffrn_radiation_type MoK\a
_diffrn_radiation_wavelength 0.71073
_diffrn_reflns_av_R_equivalents 0.0170
_diffrn_reflns_av_sigmaI/netI 0.0492
_diffrn_reflns_limit_h_max 6
_diffrn_reflns_limit_h_min -6
_diffrn_reflns_limit_k_max 24
_diffrn_reflns_limit_k_min -25
_diffrn_reflns_limit_l_max 12
_diffrn_reflns_limit_l_min -6
_diffrn_reflns_number 6789
_diffrn_reflns_theta_full 25.02
_diffrn_reflns_theta_max 25.02
_diffrn_reflns_theta_min 1.92
_exptl_absorpt_coefficient_mu 0.127
_exptl_absorpt_correction_T_max 1.000000
_exptl_absorpt_correction_T_min 0.797992
_exptl_absorpt_correction_type multi-scan
_exptl_absorpt_process_details SADABS
_exptl_crystal_colour COLORLESS
_exptl_crystal_density_diffrn 1.540
_exptl_crystal_density_meas ?
_exptl_crystal_density_method 'not measured'
_exptl_crystal_description BLOCK
_exptl_crystal_F_000 596
_exptl_crystal_size_max 0.40
_exptl_crystal_size_mid 0.32
_exptl_crystal_size_min 0.22
_refine_diff_density_max 0.116
_refine_diff_density_min -0.108
_refine_diff_density_rms 0.025
_refine_ls_abs_structure_details 'Flack H D (1983), Acta Cryst. A39, 876-881'
_refine_ls_abs_structure_Flack 0.0(9)
_refine_ls_extinction_coef 0.0190(15)
_refine_ls_extinction_expression Fc^*^=kFc[1+0.001xFc^2^\l^3^/sin(2\q)]^-1/4^
_refine_ls_extinction_method SHELXL
_refine_ls_goodness_of_fit_ref 1.049
_refine_ls_hydrogen_treatment constr
_refine_ls_matrix_type full
_refine_ls_number_parameters 381
_refine_ls_number_reflns 4268
_refine_ls_number_restraints 1
_refine_ls_restrained_S_all 1.049
_refine_ls_R_factor_all 0.0444
_refine_ls_R_factor_gt 0.0330
_refine_ls_shift/su_max 0.001
_refine_ls_shift/su_mean 0.000
_refine_ls_structure_factor_coef Fsqd
_refine_ls_weighting_details 'calc w=1/[\s^2^(Fo^2^)+(0.0000P)^2^+0.1601P] where P=(Fo^2^+2Fc^2^)/3'
_refine_ls_weighting_scheme calc
_refine_ls_wR_factor_gt 0.0754
_refine_ls_wR_factor_ref 0.0805
_reflns_number_gt 3551
_reflns_number_total 4268
_reflns_threshold_expression >2sigma(I)
_cod_data_source_file cg060009ysi20060107_045921.cif
_cod_data_source_block compound_4
_cod_depositor_comments
;
The following automatic conversions were performed:

'_symmetry_cell_setting' value 'Monoclinic' changed to 'monoclinic'
according to
/usr/data/users/saulius/automatic-downloads/retrospective/ACS/lib/dictionaries/cif_core.dic
dictionary named 'cif_core.dic' version 2.4.2 from
2011-04-26.

'_exptl_absorpt_correction_type' value 'MULTI-SCAN'
changed to 'multi-scan' according to
/usr/data/users/saulius/automatic-downloads/retrospective/ACS/lib/dictionaries/cif_core.dic
dictionary named 'cif_core.dic' version 2.4.2 from 2011-04-26.

Automatic conversion script
Id: cif_fix_values 2281 2013-09-26 08:29:07Z andrius 

The following automatic conversions were performed:

'_exptl_crystal_density_meas' value 'NONE' was changed to '?' - the
value is perceived as not measured.

Automatic conversion script
Id: cif_fix_values 3008 2015-01-20 13:52:24Z robertas 
;
_cod_original_sg_symbol_Hall P2yb
_cod_original_sg_symbol_H-M P2(1)
_cod_database_code 4511469

loop_
_symmetry_equiv_pos_as_xyz
'x, y, z'
'-x, y+1/2, -z'

loop_
_atom_site_label
_atom_site_type_symbol
_atom_site_fract_x
_atom_site_fract_y
_atom_site_fract_z
_atom_site_U_iso_or_equiv
_atom_site_adp_type
_atom_site_occupancy
_atom_site_symmetry_multiplicity
_atom_site_calc_flag
_atom_site_refinement_flags
O1 O 1.0924(4) 0.11548(10) -0.0047(2) 0.0927(7) Uani 1 1 d .
O2 O 0.7938(4) 0.06281(9) 0.0545(2) 0.0860(6) Uani 1 1 d .
O3 O 0.2507(3) 0.15515(10) 0.34335(18) 0.0698(5) Uani 1 1 d .
O4 O 0.3399(4) 0.24226(11) 0.4389(2) 0.0818(6) Uani 1 1 d .
O5 O 0.9604(3) 0.37708(8) 0.25791(18) 0.0635(5) Uani 1 1 d .
O6 O 1.2347(3) 0.32717(8) 0.14840(16) 0.0572(4) Uani 1 1 d .
O7 O 0.2314(3) 0.46824(8) 0.27107(19) 0.0671(5) Uani 1 1 d .
H7 H 0.1534 0.4358 0.2758 0.101 Uiso 1 1 calc R
O8 O 0.4654(4) 0.42036(9) 0.4195(2) 0.0784(6) Uani 1 1 d .
O9 O 1.1364(4) 0.54412(12) 0.5942(3) 0.1051(8) Uani 1 1 d .
O10 O 1.2456(3) 0.62807(13) 0.4963(2) 0.0869(7) Uani 1 1 d .
O11 O 0.7050(4) 0.72568(10) 0.1901(3) 0.0990(7) Uani 1 1 d .
O12 O 0.3993(5) 0.67612(10) 0.1249(2) 0.1036(8) Uani 1 1 d .
N1 N 0.4005(3) 0.39997(9) 0.95989(18) 0.0494(5) Uani 1 1 d .
H1A H 0.3089 0.3747 0.9992 0.059 Uiso 1 1 calc R
N2 N 0.0165(3) 0.34673(9) 0.8564(2) 0.0533(5) Uani 1 1 d .
N3 N 0.9117(4) 0.11067(10) 0.0540(2) 0.0636(6) Uani 1 1 d .
N4 N 0.3740(4) 0.20217(11) 0.3591(2) 0.0568(5) Uani 1 1 d .
N5 N 1.1098(4) 0.58428(14) 0.5119(2) 0.0684(6) Uani 1 1 d .
N6 N 0.5816(5) 0.67933(10) 0.1879(2) 0.0648(6) Uani 1 1 d .
C1 C 0.5790(4) 0.42613(12) 1.0275(2) 0.0572(6) Uani 1 1 d .
H1 H 0.6038 0.4161 1.1141 0.069 Uiso 1 1 calc R
C2 C 0.7256(5) 0.46776(13) 0.9692(3) 0.0655(7) Uani 1 1 d .
H2 H 0.8497 0.4867 1.0152 0.079 Uiso 1 1 calc R
C3 C 0.6847(5) 0.48079(13) 0.8408(3) 0.0692(8) Uani 1 1 d .
H3 H 0.7820 0.5090 0.7995 0.083 Uiso 1 1 calc R
C4 C 0.5016(5) 0.45256(13) 0.7731(3) 0.0627(7) Uani 1 1 d .
H4 H 0.4757 0.4616 0.6862 0.075 Uiso 1 1 calc R
C5 C 0.3553(4) 0.41065(11) 0.8343(2) 0.0501(6) Uani 1 1 d .
C6 C 0.1543(4) 0.37661(12) 0.7738(2) 0.0503(6) Uani 1 1 d .
C7 C 0.1155(5) 0.37444(15) 0.6430(3) 0.0733(8) Uani 1 1 d .
H7A H 0.2166 0.3949 0.5882 0.088 Uiso 1 1 calc R
C8 C -0.0762(6) 0.34143(17) 0.5944(3) 0.0852(10) Uani 1 1 d .
H8 H -0.1088 0.3399 0.5061 0.102 Uiso 1 1 calc R
C9 C -0.2174(6) 0.31104(15) 0.6777(3) 0.0769(8) Uani 1 1 d .
H9 H -0.3476 0.2883 0.6471 0.092 Uiso 1 1 calc R
C10 C -0.1650(5) 0.31444(13) 0.8075(3) 0.0621(7) Uani 1 1 d .
H10 H -0.2612 0.2931 0.8636 0.074 Uiso 1 1 calc R
C11 C 1.0425(4) 0.32960(11) 0.2007(2) 0.0466(5) Uani 1 1 d .
C12 C 0.8932(3) 0.27101(10) 0.1998(2) 0.0413(5) Uani 1 1 d .
C13 C 0.9620(4) 0.22040(11) 0.1257(2) 0.0466(5) Uani 1 1 d .
H13 H 1.0919 0.2237 0.0741 0.056 Uiso 1 1 calc R
C14 C 0.8342(4) 0.16495(11) 0.1298(2) 0.0462(5) Uani 1 1 d .
C15 C 0.6402(4) 0.15816(11) 0.2037(2) 0.0489(5) Uani 1 1 d .
H15 H 0.5560 0.1206 0.2053 0.059 Uiso 1 1 calc R
C16 C 0.5759(4) 0.20944(11) 0.2753(2) 0.0445(5) Uani 1 1 d .
C17 C 0.6957(4) 0.26604(12) 0.2747(2) 0.0440(5) Uani 1 1 d .
H17 H 0.6455 0.3000 0.3232 0.053 Uiso 1 1 calc R
C18 C 0.4150(4) 0.46425(11) 0.3481(2) 0.0529(6) Uani 1 1 d .
C19 C 0.5684(4) 0.52187(10) 0.3442(2) 0.0462(5) Uani 1 1 d .
C20 C 0.7667(4) 0.52553(12) 0.4251(2) 0.0517(6) Uani 1 1 d .
H20 H 0.8089 0.4921 0.4789 0.062 Uiso 1 1 calc R
C21 C 0.9001(4) 0.57956(12) 0.4243(2) 0.0516(6) Uani 1 1 d .
C22 C 0.8486(4) 0.62991(12) 0.3470(2) 0.0527(6) Uani 1 1 d .
H22 H 0.9431 0.6657 0.3478 0.063 Uiso 1 1 calc R
C23 C 0.6506(4) 0.62529(11) 0.2681(2) 0.0485(5) Uani 1 1 d .
C24 C 0.5104(4) 0.57202(11) 0.2644(2) 0.0467(5) Uani 1 1 d .
H24 H 0.3786 0.5700 0.2089 0.056 Uiso 1 1 calc R

loop_
_atom_site_aniso_label
_atom_site_aniso_U_11
_atom_site_aniso_U_22
_atom_site_aniso_U_33
_atom_site_aniso_U_23
_atom_site_aniso_U_13
_atom_site_aniso_U_12
O1 0.1034(16) 0.0659(13) 0.1120(17) -0.0089(12) 0.0508(14) 0.0029(11)
O2 0.0979(15) 0.0521(12) 0.1087(17) -0.0111(11) 0.0125(12) -0.0107(11)
O3 0.0533(10) 0.0848(14) 0.0710(12) 0.0229(10) -0.0023(8) -0.0222(10)
O4 0.0795(14) 0.0892(15) 0.0786(13) -0.0051(12) 0.0317(11) -0.0096(11)
O5 0.0551(10) 0.0511(11) 0.0849(12) -0.0051(9) 0.0104(9) -0.0102(8)
O6 0.0490(9) 0.0652(11) 0.0579(10) 0.0100(8) 0.0077(8) -0.0117(8)
O7 0.0643(11) 0.0485(11) 0.0883(13) 0.0018(10) -0.0007(10) -0.0126(9)
O8 0.0863(14) 0.0647(13) 0.0844(13) 0.0263(11) 0.0040(10) -0.0124(10)
O9 0.1101(19) 0.0938(17) 0.1075(18) -0.0058(16) -0.0522(14) 0.0231(14)
O10 0.0563(11) 0.1199(19) 0.0841(14) -0.0372(13) -0.0008(10) -0.0149(13)
O11 0.1085(17) 0.0552(13) 0.132(2) 0.0213(12) -0.0086(14) -0.0268(12)
O12 0.138(2) 0.0575(13) 0.1103(18) 0.0132(12) -0.0675(17) -0.0087(13)
N1 0.0493(11) 0.0501(11) 0.0496(11) 0.0021(9) 0.0135(9) -0.0018(9)
N2 0.0530(12) 0.0513(12) 0.0556(12) 0.0033(9) 0.0032(9) 0.0037(10)
N3 0.0743(15) 0.0522(14) 0.0643(13) 0.0056(11) 0.0047(12) 0.0025(12)
N4 0.0448(11) 0.0697(15) 0.0558(13) 0.0168(12) 0.0005(10) -0.0079(11)
N5 0.0584(14) 0.0808(18) 0.0652(16) -0.0286(13) -0.0085(11) 0.0172(13)
N6 0.0875(17) 0.0447(13) 0.0618(13) -0.0018(10) -0.0041(13) -0.0116(12)
C1 0.0549(14) 0.0590(16) 0.0580(15) -0.0042(12) 0.0078(12) -0.0006(12)
C2 0.0571(16) 0.0574(16) 0.083(2) -0.0039(15) 0.0118(13) -0.0035(13)
C3 0.0664(18) 0.0533(16) 0.089(2) 0.0126(15) 0.0203(15) -0.0029(13)
C4 0.0680(17) 0.0581(17) 0.0627(15) 0.0158(13) 0.0139(13) 0.0066(14)
C5 0.0539(14) 0.0461(13) 0.0511(14) 0.0044(11) 0.0136(11) 0.0101(11)
C6 0.0489(13) 0.0522(14) 0.0502(14) 0.0009(11) 0.0074(11) 0.0109(11)
C7 0.0779(19) 0.089(2) 0.0536(16) 0.0054(15) 0.0069(14) 0.0046(17)
C8 0.090(2) 0.107(3) 0.0576(18) -0.0103(18) -0.0087(16) 0.001(2)
C9 0.0718(19) 0.078(2) 0.080(2) -0.0135(16) -0.0095(16) 0.0013(16)
C10 0.0580(16) 0.0579(16) 0.0702(18) -0.0011(13) -0.0012(13) 0.0022(13)
C11 0.0456(13) 0.0503(14) 0.0435(13) 0.0102(11) -0.0024(10) -0.0058(11)
C12 0.0376(11) 0.0471(12) 0.0390(11) 0.0061(10) -0.0016(8) -0.0021(10)
C13 0.0451(13) 0.0517(14) 0.0429(12) 0.0093(10) -0.0007(10) -0.0021(11)
C14 0.0492(13) 0.0454(13) 0.0436(12) 0.0025(10) -0.0031(10) 0.0011(11)
C15 0.0497(13) 0.0468(13) 0.0498(13) 0.0100(11) -0.0068(10) -0.0101(11)
C16 0.0365(11) 0.0554(14) 0.0413(11) 0.0109(10) -0.0031(9) -0.0048(10)
C17 0.0410(11) 0.0497(13) 0.0410(11) 0.0041(9) -0.0050(9) -0.0011(10)
C18 0.0563(15) 0.0484(14) 0.0548(14) -0.0021(12) 0.0131(11) -0.0030(12)
C19 0.0506(13) 0.0435(13) 0.0451(12) -0.0043(10) 0.0098(10) 0.0002(10)
C20 0.0557(14) 0.0524(15) 0.0471(13) -0.0024(11) 0.0054(11) 0.0065(12)
C21 0.0435(12) 0.0612(16) 0.0499(13) -0.0184(12) -0.0024(10) 0.0045(11)
C22 0.0506(13) 0.0514(14) 0.0566(14) -0.0145(12) 0.0068(11) -0.0084(11)
C23 0.0564(14) 0.0455(13) 0.0439(12) -0.0047(10) 0.0054(10) -0.0043(11)
C24 0.0487(13) 0.0464(13) 0.0453(12) -0.0059(10) 0.0035(10) -0.0040(11)

loop_
_atom_type_symbol
_atom_type_description
_atom_type_scat_dispersion_real
_atom_type_scat_dispersion_imag
_atom_type_scat_source
C C 0.0033 0.0016 'International Tables Vol C Tables 4.2.6.8 and 6.1.1.4'
H H 0.0000 0.0000 'International Tables Vol C Tables 4.2.6.8 and 6.1.1.4'
N N 0.0061 0.0033 'International Tables Vol C Tables 4.2.6.8 and 6.1.1.4'
O O 0.0106 0.0060 'International Tables Vol C Tables 4.2.6.8 and 6.1.1.4'

loop_
_geom_angle_atom_site_label_1
_geom_angle_atom_site_label_2
_geom_angle_atom_site_label_3
_geom_angle
C18 O7 H7 109.5
C1 N1 C5 124.0(2)
C1 N1 H1A 118.0
C5 N1 H1A 118.0
C10 N2 C6 117.5(2)
O1 N3 O2 123.1(2)
O1 N3 C14 118.4(2)
O2 N3 C14 118.5(2)
O4 N4 O3 124.0(2)
O4 N4 C16 118.6(2)
O3 N4 C16 117.4(2)
O9 N5 O10 124.3(3)
O9 N5 C21 117.7(3)
O10 N5 C21 117.9(3)
O12 N6 O11 122.9(2)
O12 N6 C23 118.2(2)
O11 N6 C23 118.9(2)
N1 C1 C2 119.8(3)
N1 C1 H1 120.1
C2 C1 H1 120.1
C1 C2 C3 118.3(3)
C1 C2 H2 120.8
C3 C2 H2 120.8
C4 C3 C2 120.7(2)
C4 C3 H3 119.7
C2 C3 H3 119.7
C3 C4 C5 119.9(3)
C3 C4 H4 120.0
C5 C4 H4 120.0
N1 C5 C4 117.2(2)
N1 C5 C6 116.9(2)
C4 C5 C6 125.8(2)
N2 C6 C7 122.8(2)
N2 C6 C5 114.7(2)
C7 C6 C5 122.4(2)
C6 C7 C8 118.7(3)
C6 C7 H7A 120.6
C8 C7 H7A 120.6
C9 C8 C7 118.9(3)
C9 C8 H8 120.6
C7 C8 H8 120.6
C8 C9 C10 119.1(3)
C8 C9 H9 120.4
C10 C9 H9 120.4
N2 C10 C9 123.0(3)
N2 C10 H10 118.5
C9 C10 H10 118.5
O6 C11 O5 125.7(2)
O6 C11 C12 117.9(2)
O5 C11 C12 116.34(19)
C13 C12 C17 120.0(2)
C13 C12 C11 118.32(19)
C17 C12 C11 121.6(2)
C14 C13 C12 118.96(19)
C14 C13 H13 120.5
C12 C13 H13 120.5
C15 C14 C13 122.6(2)
C15 C14 N3 118.6(2)
C13 C14 N3 118.9(2)
C14 C15 C16 116.9(2)
C14 C15 H15 121.5
C16 C15 H15 121.5
C15 C16 C17 123.1(2)
C15 C16 N4 117.6(2)
C17 C16 N4 119.2(2)
C16 C17 C12 118.4(2)
C16 C17 H17 120.8
C12 C17 H17 120.8
O8 C18 O7 126.4(2)
O8 C18 C19 120.9(2)
O7 C18 C19 112.7(2)
C24 C19 C20 119.6(2)
C24 C19 C18 121.1(2)
C20 C19 C18 119.3(2)
C21 C20 C19 118.7(2)
C21 C20 H20 120.6
C19 C20 H20 120.6
C22 C21 C20 123.4(2)
C22 C21 N5 117.5(2)
C20 C21 N5 119.0(2)
C21 C22 C23 116.8(2)
C21 C22 H22 121.6
C23 C22 H22 121.6
C22 C23 C24 122.3(2)
C22 C23 N6 118.9(2)
C24 C23 N6 118.8(2)
C19 C24 C23 119.2(2)
C19 C24 H24 120.4
C23 C24 H24 120.4

loop_
_geom_bond_atom_site_label_1
_geom_bond_atom_site_label_2
_geom_bond_distance
O1 N3 1.215(3)
O2 N3 1.217(3)
O3 N4 1.227(3)
O4 N4 1.209(3)
O5 C11 1.267(3)
O6 C11 1.237(3)
O7 C18 1.296(3)
O7 H7 0.8200
O8 C18 1.219(3)
O9 N5 1.214(3)
O10 N5 1.222(3)
O11 N6 1.208(3)
O12 N6 1.207(3)
N1 C1 1.335(3)
N1 C5 1.341(3)
N1 H1A 0.8600
N2 C10 1.324(3)
N2 C6 1.341(3)
N3 C14 1.472(3)
N4 C16 1.471(3)
N5 C21 1.478(3)
N6 C23 1.463(3)
C1 C2 1.369(4)
C1 H1 0.9300
C2 C3 1.374(4)
C2 H2 0.9300
C3 C4 1.373(4)
C3 H3 0.9300
C4 C5 1.387(3)
C4 H4 0.9300
C5 C6 1.473(3)
C6 C7 1.371(4)
C7 C8 1.376(4)
C7 H7A 0.9300
C8 C9 1.362(4)
C8 H8 0.9300
C9 C10 1.374(4)
C9 H9 0.9300
C10 H10 0.9300
C11 C12 1.505(3)
C12 C13 1.385(3)
C12 C17 1.391(3)
C13 C14 1.384(3)
C13 H13 0.9300
C14 C15 1.372(3)
C15 C16 1.375(3)
C15 H15 0.9300
C16 C17 1.380(3)
C17 H17 0.9300
C18 C19 1.502(3)
C19 C24 1.382(3)
C19 C20 1.385(3)
C20 C21 1.374(3)
C20 H20 0.9300
C21 C22 1.362(3)
C22 C23 1.372(3)
C22 H22 0.9300
C23 C24 1.382(3)
C24 H24 0.9300

loop_
_geom_torsion_atom_site_label_1
_geom_torsion_atom_site_label_2
_geom_torsion_atom_site_label_3
_geom_torsion_atom_site_label_4
_geom_torsion
C5 N1 C1 C2 1.5(4)
N1 C1 C2 C3 -0.7(4)
C1 C2 C3 C4 -0.1(4)
C2 C3 C4 C5 0.3(4)
C1 N1 C5 C4 -1.4(3)
C1 N1 C5 C6 178.5(2)
C3 C4 C5 N1 0.5(3)
C3 C4 C5 C6 -179.4(2)
C10 N2 C6 C7 -0.5(4)
C10 N2 C6 C5 -179.0(2)
N1 C5 C6 N2 10.5(3)
C4 C5 C6 N2 -169.7(2)
N1 C5 C6 C7 -168.0(2)
C4 C5 C6 C7 11.9(4)
N2 C6 C7 C8 1.5(4)
C5 C6 C7 C8 179.8(3)
C6 C7 C8 C9 -1.4(5)
C7 C8 C9 C10 0.3(5)
C6 N2 C10 C9 -0.6(4)
C8 C9 C10 N2 0.8(4)
O6 C11 C12 C13 -8.9(3)
O5 C11 C12 C13 172.5(2)
O6 C11 C12 C17 168.7(2)
O5 C11 C12 C17 -10.0(3)
C17 C12 C13 C14 -1.3(3)
C11 C12 C13 C14 176.27(19)
C12 C13 C14 C15 0.6(3)
C12 C13 C14 N3 -178.23(19)
O1 N3 C14 C15 -175.2(2)
O2 N3 C14 C15 3.7(3)
O1 N3 C14 C13 3.6(3)
O2 N3 C14 C13 -177.5(2)
C13 C14 C15 C16 -0.1(3)
N3 C14 C15 C16 178.7(2)
C14 C15 C16 C17 0.4(3)
C14 C15 C16 N4 -177.60(18)
O4 N4 C16 C15 167.2(2)
O3 N4 C16 C15 -12.5(3)
O4 N4 C16 C17 -10.9(3)
O3 N4 C16 C17 169.4(2)
C15 C16 C17 C12 -1.2(3)
N4 C16 C17 C12 176.82(18)
C13 C12 C17 C16 1.6(3)
C11 C12 C17 C16 -175.90(19)
O8 C18 C19 C24 -179.3(2)
O7 C18 C19 C24 -0.2(3)
O8 C18 C19 C20 -1.5(3)
O7 C18 C19 C20 177.6(2)
C24 C19 C20 C21 0.5(3)
C18 C19 C20 C21 -177.36(19)
C19 C20 C21 C22 -0.5(3)
C19 C20 C21 N5 178.97(19)
O9 N5 C21 C22 169.0(2)
O10 N5 C21 C22 -11.5(3)
O9 N5 C21 C20 -10.5(3)
O10 N5 C21 C20 169.0(2)
C20 C21 C22 C23 0.8(3)
N5 C21 C22 C23 -178.7(2)
C21 C22 C23 C24 -1.0(3)
C21 C22 C23 N6 177.1(2)
O12 N6 C23 C22 -175.5(3)
O11 N6 C23 C22 2.5(3)
O12 N6 C23 C24 2.7(3)
O11 N6 C23 C24 -179.3(2)
C20 C19 C24 C23 -0.7(3)
C18 C19 C24 C23 177.1(2)
C22 C23 C24 C19 1.0(3)
N6 C23 C24 C19 -177.1(2)
